data_4062718
_journal_name_full Organometallics
_journal_paper_doi 10.1021/om049566c
_journal_year 2004
_chemical_formula_sum 'C22 H42 N4 Sr'
_chemical_formula_weight 450.22
_space_group_IT_number 15
_symmetry_cell_setting monoclinic
_symmetry_space_group_name_Hall '-C 2yc'
_symmetry_space_group_name_H-M 'C 1 2/c 1'
_cell_angle_alpha 90.00
_cell_angle_beta 90.237(3)
_cell_angle_gamma 90.00
_cell_formula_units_Z 4
_cell_length_a 13.1947(17)
_cell_length_b 14.6043(18)
_cell_length_c 13.6798(17)
_cell_measurement_temperature 295(2)
_cell_volume 2636.1(6)
_diffrn_ambient_temperature 295(2)
_exptl_crystal_density_diffrn 1.134
_cod_original_sg_symbol_H-M 'C 2/c'
_cod_database_code 4062718

loop_
_symmetry_equiv_pos_as_xyz
'x, y, z'
'x, -y, z+1/2'
'x+1/2, y+1/2, z'
'x+1/2, -y+1/2, z+1/2'
'-x, -y, -z'
'-x, y, -z-1/2'
'-x+1/2, -y+1/2, -z'
'-x+1/2, y+1/2, -z-1/2'

loop_
_atom_site_label
_atom_site_type_symbol
_atom_site_fract_x
_atom_site_fract_y
_atom_site_fract_z
_atom_site_U_iso_or_equiv
_atom_site_adp_type
_atom_site_occupancy
_atom_site_symmetry_multiplicity
_atom_site_calc_flag
_atom_site_refinement_flags
_atom_site_disorder_assembly
_atom_site_disorder_group
Sr1 Sr 0.0000 0.18255(3) 0.2500 0.05564(19) Uani 1 2 d S . .
N1 N -0.17450(18) 0.11894(18) 0.23994(17) 0.0577(6) Uani 1 1 d . . .
N2 N -0.06612(18) 0.23961(19) 0.09079(16) 0.0564(6) Uani 1 1 d . . .
C1 C -0.1592(2) 0.0591(2) 0.1709(2) 0.0591(8) Uani 1 1 d . . .
C2 C -0.2024(4) -0.0377(3) 0.1760(4) 0.0889(12) Uani 1 1 d . . .
C3 C -0.0998(2) 0.0776(2) 0.0872(2) 0.0586(8) Uani 1 1 d . . .
C4 C -0.0741(2) 0.1627(2) 0.0423(2) 0.0592(9) Uani 1 1 d . . .
C5 C -0.0554(5) 0.1566(4) -0.0673(3) 0.0834(13) Uani 1 1 d . . .
C6 C -0.2510(3) 0.1023(3) 0.3148(2) 0.0731(10) Uani 1 1 d . . .
C7 C -0.2202(4) 0.1534(4) 0.4050(3) 0.1205(17) Uani 1 1 d . . .
H7A H -0.1565 0.1300 0.4285 0.145 Uiso 1 1 calc R . .
H7B H -0.2709 0.1455 0.4545 0.145 Uiso 1 1 calc R . .
H7C H -0.2133 0.2173 0.3900 0.145 Uiso 1 1 calc R . .
C8 C -0.3545(3) 0.1326(5) 0.2805(3) 0.1303(19) Uani 1 1 d . . .
H8A H -0.3554 0.1980 0.2734 0.156 Uiso 1 1 calc R . .
H8B H -0.4044 0.1145 0.3275 0.156 Uiso 1 1 calc R . .
H8C H -0.3696 0.1045 0.2186 0.156 Uiso 1 1 calc R . .
C9 C -0.0543(3) 0.3277(3) 0.0406(3) 0.0728(10) Uani 1 1 d . . .
C10 C -0.1571(3) 0.3695(3) 0.0199(4) 0.1026(14) Uani 1 1 d . . .
H10A H -0.1962 0.3283 -0.0199 0.123 Uiso 1 1 calc R . .
H10B H -0.1485 0.4265 -0.0140 0.123 Uiso 1 1 calc R . .
H10C H -0.1918 0.3801 0.0804 0.123 Uiso 1 1 calc R . .
C11 C 0.0089(4) 0.3897(3) 0.1033(4) 0.1266(19) Uani 1 1 d . . .
H11A H -0.0250 0.4001 0.1643 0.152 Uiso 1 1 calc R . .
H11B H 0.0186 0.4470 0.0704 0.152 Uiso 1 1 calc R . .
H11C H 0.0735 0.3616 0.1155 0.152 Uiso 1 1 calc R . .
H2A H -0.180(3) -0.076(3) 0.125(3) 0.109(15) Uiso 1 1 d . . .
H2B H -0.213(4) -0.061(4) 0.248(4) 0.16(2) Uiso 1 1 d . . .
H2C H -0.268(4) -0.038(4) 0.160(4) 0.15(2) Uiso 1 1 d . . .
H3 H -0.0933(19) 0.026(2) 0.045(2) 0.049(8) Uiso 1 1 d . . .
H5A H -0.101(4) 0.187(3) -0.100(4) 0.113(17) Uiso 1 1 d . . .
H5B H -0.003(3) 0.194(3) -0.081(3) 0.088(15) Uiso 1 1 d . . .
H5C H -0.054(3) 0.097(3) -0.086(3) 0.099(16) Uiso 1 1 d . . .
H6 H -0.248(3) 0.038(3) 0.337(3) 0.114(15) Uiso 1 1 d . . .
H9 H -0.014(3) 0.321(2) -0.020(3) 0.083(11) Uiso 1 1 d . . .

loop_
_atom_site_aniso_label
_atom_site_aniso_U_11
_atom_site_aniso_U_22
_atom_site_aniso_U_33
_atom_site_aniso_U_23
_atom_site_aniso_U_13
_atom_site_aniso_U_12
Sr1 0.0467(2) 0.0686(3) 0.0515(2) 0.000 -0.01418(16) 0.000
N1 0.0507(14) 0.0699(18) 0.0524(14) 0.0030(14) -0.0055(11) -0.0039(13)
N2 0.0491(14) 0.0679(18) 0.0523(14) 0.0083(14) -0.0063(10) 0.0010(13)
C1 0.0523(17) 0.066(2) 0.0594(18) 0.0008(17) -0.0153(14) -0.0010(16)
C2 0.098(3) 0.076(3) 0.092(3) -0.008(3) -0.004(3) -0.023(3)
C3 0.062(2) 0.061(2) 0.0531(17) -0.0076(17) -0.0083(15) 0.0065(16)
C4 0.0463(16) 0.083(3) 0.0486(16) 0.0021(16) -0.0081(12) 0.0109(16)
C5 0.095(3) 0.099(4) 0.056(2) 0.001(2) 0.005(2) 0.006(3)
C6 0.062(2) 0.095(3) 0.062(2) 0.005(2) 0.0038(16) -0.008(2)
C7 0.103(3) 0.196(5) 0.063(2) -0.011(3) 0.013(2) -0.026(3)
C8 0.064(3) 0.222(6) 0.105(3) -0.001(4) 0.011(2) 0.019(3)
C9 0.065(2) 0.085(3) 0.069(2) 0.020(2) -0.0038(17) -0.001(2)
C10 0.082(3) 0.087(3) 0.139(4) 0.033(3) -0.019(2) 0.003(2)
C11 0.130(4) 0.097(3) 0.153(4) 0.043(3) -0.060(3) -0.045(3)

loop_
_geom_bond_atom_site_label_1
_geom_bond_atom_site_label_2
_geom_bond_distance
_geom_bond_site_symmetry_2
_geom_bond_publ_flag
Sr1 N1 2.486(2) . ?
Sr1 N1 2.486(2) 6_556 ?
Sr1 N2 2.487(2) 6_556 ?
Sr1 N2 2.487(2) . ?
Sr1 C1 2.970(3) . ?
Sr1 C1 2.970(3) 6_556 ?
Sr1 C3 3.003(3) . ?
Sr1 C3 3.003(3) 6_556 ?
Sr1 C4 3.016(3) . ?
Sr1 C4 3.016(3) 6_556 ?
N1 C1 1.304(4) . ?
N1 C6 1.461(4) . ?
N2 C4 1.309(4) . ?
N2 C9 1.466(4) . ?
C1 C3 1.416(4) . ?
C1 C2 1.526(5) . ?
C3 C4 1.428(5) . ?
C4 C5 1.523(5) . ?
C6 C7 1.497(5) . ?
C6 C8 1.508(6) . ?
C9 C11 1.498(5) . ?
C9 C10 1.514(5) . ?
